data_7033903
loop_
_publ_author_name
'Meng, Jiang-Ping'
'Gong, Yun'
'Lin, Qiang'
'Zhang, Miao-Miao'
'Zhang, Pan'
'Shi, Hui-Fang'
'Lin, Jian-Hua'

_publ_section_title
;
 Metal-organic frameworks based on rigid ligands as separator membranes in
 supercapacitor.
;
_journal_issue 12
_journal_name_full 'Dalton transactions (Cambridge, England : 2003)'
_journal_page_first 5407
_journal_page_last 5416
_journal_paper_doi 10.1039/c4dt03702b
_journal_volume 44
_journal_year 2015
_chemical_formula_sum 'C27 H17 Co N9 O4'
_chemical_formula_weight 590.43
_chemical_name_systematic
; 
 ? 
;
_space_group_IT_number 55
_symmetry_cell_setting orthorhombic
_symmetry_space_group_name_Hall '-P 2ac 2ac'
_symmetry_space_group_name_H-M 'P c m a'
_atom_sites_solution_hydrogens geom
_atom_sites_solution_primary direct
_atom_sites_solution_secondary difmap
_audit_creation_method SHELXL-97
_audit_update_record
;
2015-01-24 deposited with the CCDC.
2015-02-03 downloaded from the CCDC.
;
_cell_angle_alpha 90.00
_cell_angle_beta 90.00
_cell_angle_gamma 90.00
_cell_formula_units_Z 4
_cell_length_a 19.4254(7)
_cell_length_b 21.878(2)
_cell_length_c 15.5780(8)
_cell_measurement_reflns_used 5598
_cell_measurement_temperature 293(2)
_cell_measurement_theta_max 24.9680
_cell_measurement_theta_min 3.4180
_cell_volume 6620.5(7)
_computing_cell_refinement 'SAINT (Siemens, 1996)'
_computing_data_collection 'SMART (Siemens, 1996)'
_computing_data_reduction 'SAINT (Siemens, 1996)'
_computing_molecular_graphics 'SHELXTL (Sheldrick, 1997)'
_computing_publication_material 'publCIF (Westrip, 2010)'
_computing_structure_refinement 'SHELXL97 (Sheldrick, 2008)'
_computing_structure_solution 'SHELXS97 (Sheldrick, 2008)'
_diffrn_ambient_temperature 293(2)
_diffrn_detector_area_resol_mean 16.0892
_diffrn_measured_fraction_theta_full 0.998
_diffrn_measured_fraction_theta_max 0.998
_diffrn_measurement_device_type 'SuperNova, Single source at offset, Eos'
_diffrn_measurement_method '\w scans'
_diffrn_radiation_monochromator mirror
_diffrn_radiation_source 'SuperNova (Mo) X-ray Source'
_diffrn_radiation_type MoK\a
_diffrn_radiation_wavelength 0.71073
_diffrn_reflns_av_R_equivalents 0.0000
_diffrn_reflns_av_unetI/netI 0.0523
_diffrn_reflns_limit_h_max 23
_diffrn_reflns_limit_h_min 0
_diffrn_reflns_limit_k_max 26
_diffrn_reflns_limit_k_min 0
_diffrn_reflns_limit_l_max 18
_diffrn_reflns_limit_l_min 0
_diffrn_reflns_number 6003
_diffrn_reflns_theta_full 25.02
_diffrn_reflns_theta_max 25.02
_diffrn_reflns_theta_min 2.97
_exptl_absorpt_coefficient_mu 0.280
_exptl_absorpt_correction_T_max 1.00000
_exptl_absorpt_correction_T_min 0.78802
_exptl_absorpt_correction_type multi-scan
_exptl_absorpt_process_details 'SADABS (Sheldrick, 1996)'
_exptl_crystal_colour red
_exptl_crystal_density_diffrn 0.592
_exptl_crystal_density_method 'not measured'
_exptl_crystal_description block
_exptl_crystal_F_000 1204
_exptl_crystal_size_max 0.30
_exptl_crystal_size_mid 0.28
_exptl_crystal_size_min 0.20
_platon_squeeze_details
;
;
_refine_diff_density_max 0.735
_refine_diff_density_min -0.688
_refine_diff_density_rms 0.089
_refine_ls_extinction_method none
_refine_ls_goodness_of_fit_ref 1.073
_refine_ls_hydrogen_treatment none
_refine_ls_matrix_type full
_refine_ls_number_parameters 208
_refine_ls_number_reflns 6003
_refine_ls_number_restraints 0
_refine_ls_restrained_S_all 1.073
_refine_ls_R_factor_all 0.1193
_refine_ls_R_factor_gt 0.0996
_refine_ls_shift/su_max 0.000
_refine_ls_shift/su_mean 0.000
_refine_ls_structure_factor_coef Fsqd
_refine_ls_weighting_details 'calc w=1/[\s^2^(Fo^2^)+(0.2000P)^2^+0.0000P] where P=(Fo^2^+2Fc^2^)/3'
_refine_ls_weighting_scheme calc
_refine_ls_wR_factor_gt 0.2818
_refine_ls_wR_factor_ref 0.3010
_reflns_number_gt 4012
_reflns_number_total 6003
_reflns_threshold_expression >2sigma(I)
_cod_data_source_file c4dt03702b2.cif
_cod_data_source_block q12-2
_cod_depositor_comments
;
The following automatic conversions were performed:

'_symmetry_cell_setting' value 'Orthorhombic' changed to
'orthorhombic' according to
/usr/data/users/saulius/crontab/automatic-downloads/rss-feeds/RSC/lib/dictionaries/cif_core.dic
dictionary named 'cif_core.dic' version 2.4.2 from 2011-04-26.

Automatic conversion script
Id: cif_fix_values 3008 2015-01-20 13:52:24Z robertas 

 Adding full bibliography for 7033903--7033905.cif.
;
_cod_original_cell_volume 6620.5(8)
_cod_original_sg_symbol_H-M Pcma
_cod_database_code 7033903

loop_
_symmetry_equiv_pos_as_xyz
'x, y, z'
'-x+1/2, -y, z+1/2'
'x+1/2, -y, -z+1/2'
'-x, y, -z'
'-x, -y, -z'
'x-1/2, y, -z-1/2'
'-x-1/2, y, z-1/2'
'x, -y, z'

loop_
_atom_site_label
_atom_site_type_symbol
_atom_site_fract_x
_atom_site_fract_y
_atom_site_fract_z
_atom_site_U_iso_or_equiv
_atom_site_adp_type
_atom_site_occupancy
_atom_site_symmetry_multiplicity
_atom_site_calc_flag
_atom_site_refinement_flags
Co1 Co 0.43996(3) 0.5000 0.59942(4) 0.0434(3) Uani 1 2 d S
O3 O 0.03646(19) 0.5000 0.8472(4) 0.0946(18) Uani 1 2 d S
N1 N 0.44043(12) 0.59959(17) 0.59947(17) 0.0459(8) Uani 1 1 d .
C5 C 0.0878(3) 0.5000 0.8982(4) 0.0552(14) Uani 1 2 d S
C11 C 0.4437(2) 0.7266(3) 0.5960(3) 0.0739(14) Uani 1 1 d .
O4 O 0.0844(3) 0.5000 0.9791(3) 0.0978(18) Uani 1 2 d S
O2 O 0.3969(3) 0.5000 0.7410(5) 0.114(2) Uani 1 2 d S
C14 C 0.4465(4) 0.7942(3) 0.5991(4) 0.095(2) Uani 1 1 d .
C8 C 0.2793(2) 0.5000 0.8559(5) 0.071(2) Uani 1 2 d S
H8 H 0.3209 0.5000 0.8855 0.085 Uiso 1 2 calc SR
C2 C 0.2800(3) 0.5000 0.7659(4) 0.0569(14) Uani 1 2 d S
C3 C 0.2189(3) 0.5000 0.7282(4) 0.082(2) Uani 1 2 d S
H3 H 0.2181 0.5000 0.6685 0.098 Uiso 1 2 calc SR
C13 C 0.3949(3) 0.6299(3) 0.5548(3) 0.0835(15) Uani 1 1 d .
H13 H 0.3610 0.6084 0.5254 0.100 Uiso 1 1 calc R
C7 C 0.2165(3) 0.5000 0.9035(4) 0.0612(15) Uani 1 2 d S
H7 H 0.2167 0.5000 0.9632 0.073 Uiso 1 2 calc SR
N4 N 0.3999(3) 0.82994(19) 0.5625(4) 0.0980(14) Uani 1 1 d .
H4 H 0.3617 0.8187 0.5395 0.118 Uiso 1 1 calc R
C6 C 0.1549(2) 0.5000 0.8575(3) 0.0436(11) Uani 1 2 d S
N2 N 0.4963(2) 0.82601(19) 0.6320(3) 0.0941(14) Uani 1 1 d .
C9 C 0.4873(2) 0.6313(2) 0.6419(4) 0.0801(14) Uani 1 1 d .
H9 H 0.5211 0.6100 0.6720 0.096 Uiso 1 1 calc R
C12 C 0.3955(3) 0.6949(2) 0.5496(4) 0.0902(16) Uani 1 1 d .
H12 H 0.3638 0.7154 0.5154 0.108 Uiso 1 1 calc R
C10 C 0.4887(3) 0.6923(2) 0.6438(4) 0.0949(17) Uani 1 1 d .
H10 H 0.5209 0.7120 0.6783 0.114 Uiso 1 1 calc R
C4 C 0.1588(3) 0.5000 0.7686(5) 0.100(3) Uani 1 2 d S
H4A H 0.1184 0.5000 0.7366 0.120 Uiso 1 2 calc SR
N3 N 0.4851(3) 0.8853(2) 0.6270(4) 0.127(2) Uani 1 1 d .
C16 C 0.4224(6) 1.0000 0.5756(7) 0.120(3) Uani 1 2 d S
H16 H 0.4656 1.0000 0.6014 0.143 Uiso 1 2 calc SR
C15 C 0.4245(5) 0.8883(3) 0.5687(4) 0.122(3) Uani 1 1 d .
C25 C 0.3958(5) 0.9468(2) 0.5597(5) 0.111(2) Uani 1 1 d .
N5 N 0.2999(7) 1.0000 0.4948(7) 0.211(7) Uani 1 2 d S
C17 C 0.3289(6) 0.9478(3) 0.5233(6) 0.162(4) Uani 1 1 d .
H17 H 0.3044 0.9114 0.5189 0.195 Uiso 1 1 calc R
O1 O 0.3311(3) 0.5000 0.6236(4) 0.1026(17) Uani 1 2 d S
C1 C 0.3462(5) 0.5000 0.7134(7) 0.092(2) Uani 1 2 d S

loop_
_atom_site_aniso_label
_atom_site_aniso_U_11
_atom_site_aniso_U_22
_atom_site_aniso_U_33
_atom_site_aniso_U_23
_atom_site_aniso_U_13
_atom_site_aniso_U_12
Co1 0.0250(4) 0.0603(5) 0.0450(5) 0.000 0.0045(2) 0.000
O3 0.0225(17) 0.066(3) 0.195(6) 0.000 0.015(3) 0.000
N1 0.0271(14) 0.070(2) 0.0408(17) 0.0032(13) -0.0026(11) -0.0030(12)
C5 0.054(3) 0.039(3) 0.073(4) 0.000 0.003(3) 0.000
C11 0.072(3) 0.076(3) 0.074(3) -0.005(2) -0.024(2) 0.008(2)
O4 0.150(5) 0.070(3) 0.073(3) 0.000 0.067(3) 0.000
O2 0.062(3) 0.094(4) 0.186(7) 0.000 0.046(4) 0.000
C14 0.142(6) 0.055(3) 0.087(4) 0.024(3) 0.005(3) -0.001(3)
C8 0.022(2) 0.046(3) 0.144(7) 0.000 -0.021(3) 0.000
C2 0.039(3) 0.053(3) 0.078(4) 0.000 0.023(3) 0.000
C3 0.069(4) 0.143(7) 0.033(3) 0.000 0.030(3) 0.000
C13 0.079(3) 0.103(4) 0.068(3) -0.023(3) -0.036(2) 0.020(3)
C7 0.053(3) 0.070(4) 0.060(4) 0.000 -0.015(2) 0.000
N4 0.120(4) 0.052(3) 0.121(4) -0.010(3) -0.027(3) 0.006(3)
C6 0.043(2) 0.060(3) 0.028(2) 0.000 -0.008(2) 0.000
N2 0.118(3) 0.045(2) 0.120(4) 0.018(2) -0.022(3) -0.015(2)
C9 0.072(3) 0.073(3) 0.096(4) -0.001(3) -0.040(3) 0.001(2)
C12 0.104(4) 0.074(4) 0.093(4) 0.009(3) -0.021(3) 0.017(3)
C10 0.092(4) 0.069(3) 0.124(5) -0.022(3) -0.039(3) -0.010(3)
C4 0.034(3) 0.171(9) 0.096(6) 0.000 -0.009(3) 0.000
N3 0.179(6) 0.074(3) 0.128(4) 0.003(3) -0.068(4) -0.036(3)
C16 0.151(9) 0.082(7) 0.125(8) 0.000 -0.020(7) 0.000
C15 0.218(8) 0.087(5) 0.062(3) 0.028(3) -0.049(4) -0.006(4)
C25 0.189(7) 0.038(3) 0.106(5) -0.002(3) -0.054(5) -0.004(3)
N5 0.296(15) 0.078(6) 0.258(13) 0.000 -0.199(12) 0.000
C17 0.207(10) 0.086(5) 0.194(9) 0.035(5) -0.069(8) -0.045(6)
O1 0.107(4) 0.103(4) 0.099(4) 0.000 0.038(3) 0.000
C1 0.084(5) 0.045(4) 0.146(8) 0.000 0.015(5) 0.000

loop_
_atom_type_symbol
_atom_type_description
_atom_type_scat_dispersion_real
_atom_type_scat_dispersion_imag
_atom_type_scat_source
C C 0.0033 0.0016 'International Tables Vol C Tables 4.2.6.8 and 6.1.1.4'
H H 0.0000 0.0000 'International Tables Vol C Tables 4.2.6.8 and 6.1.1.4'
Co Co 0.3494 0.9721 'International Tables Vol C Tables 4.2.6.8 and 6.1.1.4'
N N 0.0061 0.0033 'International Tables Vol C Tables 4.2.6.8 and 6.1.1.4'
O O 0.0106 0.0060 'International Tables Vol C Tables 4.2.6.8 and 6.1.1.4'

loop_
_geom_angle_atom_site_label_1
_geom_angle_atom_site_label_2
_geom_angle_atom_site_label_3
_geom_angle
_geom_angle_site_symmetry_1
_geom_angle_site_symmetry_3
O4 Co1 O3 128.1(3) 2_564 6_657
O4 Co1 O1 85.9(3) 2_564 .
O3 Co1 O1 146.0(3) 6_657 .
O4 Co1 N1 90.08(7) 2_564 .
O3 Co1 N1 89.77(6) 6_657 .
O1 Co1 N1 90.23(6) . .
O4 Co1 N1 90.08(7) 2_564 8_565
O3 Co1 N1 89.77(6) 6_657 8_565
O1 Co1 N1 90.23(6) . 8_565
N1 Co1 N1 179.52(13) . 8_565
O4 Co1 O2 145.1(3) 2_564 .
O3 Co1 O2 86.9(2) 6_657 .
O1 Co1 O2 59.1(2) . .
N1 Co1 O2 90.07(7) . .
N1 Co1 O2 90.07(7) 8_565 .
C5 O3 Co1 117.6(5) . 6_557
C13 N1 C9 117.8(4) . .
C13 N1 Co1 120.3(3) . .
C9 N1 Co1 121.8(3) . .
O4 C5 O3 125.5(6) . .
O4 C5 C6 119.0(6) . .
O3 C5 C6 115.5(5) . .
C12 C11 C10 116.4(5) . .
C12 C11 C14 123.2(5) . .
C10 C11 C14 120.3(4) . .
C5 O4 Co1 168.9(6) . 2_565
C1 O2 Co1 87.2(7) . .
N2 C14 N4 111.3(5) . .
N2 C14 C11 125.1(5) . .
N4 C14 C11 123.4(6) . .
C2 C8 C7 121.8(5) . .
C2 C8 H8 119.1 . .
C7 C8 H8 119.1 . .
C3 C2 C8 115.7(4) . .
C3 C2 C1 121.3(7) . .
C8 C2 C1 123.0(6) . .
C2 C3 C4 125.4(6) . .
C2 C3 H3 117.3 . .
C4 C3 H3 117.3 . .
N1 C13 C12 122.1(4) . .
N1 C13 H13 118.9 . .
C12 C13 H13 118.9 . .
C6 C7 C8 117.8(5) . .
C6 C7 H7 121.1 . .
C8 C7 H7 121.1 . .
C14 N4 C15 106.4(5) . .
C14 N4 H4 126.8 . .
C15 N4 H4 126.8 . .
C4 C6 C7 117.7(5) . .
C4 C6 C5 119.1(5) . .
C7 C6 C5 123.1(5) . .
C14 N2 N3 112.4(5) . .
N1 C9 C10 123.3(4) . .
N1 C9 H9 118.4 . .
C10 C9 H9 118.4 . .
C11 C12 C13 118.7(5) . .
C11 C12 H12 120.6 . .
C13 C12 H12 120.6 . .
C9 C10 C11 121.4(4) . .
C9 C10 H10 119.3 . .
C11 C10 H10 119.3 . .
C3 C4 C6 121.5(6) . .
C3 C4 H4A 119.2 . .
C6 C4 H4A 119.2 . .
N2 N3 C15 102.2(4) . .
C25 C16 C25 127.6(12) . 8_575
C25 C16 H16 116.2 . .
C25 C16 H16 116.2 8_575 .
N4 C15 C25 134.9(8) . .
N4 C15 N3 106.2(5) . .
C25 C15 N3 114.6(6) . .
C16 C25 C15 129.8(9) . .
C16 C25 C17 115.3(7) . .
C15 C25 C17 114.7(6) . .
C17 N5 C17 115.8(10) . 8_575
N5 C17 C25 121.8(7) . .
N5 C17 H17 119.1 . .
C25 C17 H17 119.1 . .
C1 O1 Co1 88.3(5) . .
O2 C1 O1 125.4(9) . .
O2 C1 C2 124.0(10) . .
O1 C1 C2 110.6(7) . .

loop_
_geom_bond_atom_site_label_1
_geom_bond_atom_site_label_2
_geom_bond_distance
_geom_bond_site_symmetry_2
Co1 O4 1.933(5) 2_564
Co1 O3 2.051(4) 6_657
Co1 O1 2.148(6) .
Co1 N1 2.179(4) .
Co1 N1 2.179(4) 8_565
Co1 O2 2.360(7) .
O3 C5 1.275(8) .
O3 Co1 2.051(4) 6_557
N1 C13 1.306(5) .
N1 C9 1.322(5) .
C5 O4 1.263(7) .
C5 C6 1.448(8) .
C11 C12 1.371(7) .
C11 C10 1.372(7) .
C11 C14 1.481(8) .
O4 Co1 1.933(5) 2_565
O2 C1 1.074(10) .
C14 N2 1.298(7) .
C14 N4 1.324(7) .
C8 C2 1.403(9) .
C8 C7 1.428(9) .
C8 H8 0.9300 .
C2 C3 1.324(9) .
C2 C1 1.522(10) .
C3 C4 1.327(9) .
C3 H3 0.9300 .
C13 C12 1.424(7) .
C13 H13 0.9300 .
C7 C6 1.396(7) .
C7 H7 0.9300 .
N4 C15 1.367(7) .
N4 H4 0.8600 .
C6 C4 1.386(9) .
N2 N3 1.318(6) .
C9 C10 1.336(7) .
C9 H9 0.9300 .
C12 H12 0.9300 .
C10 H10 0.9300 .
C4 H4A 0.9300 .
N3 C15 1.487(9) .
C16 C25 1.298(7) .
C16 C25 1.298(7) 8_575
C16 H16 0.9300 .
C15 C25 1.402(8) .
C25 C17 1.418(11) .
N5 C17 1.349(9) .
N5 C17 1.349(9) 8_575
C17 H17 0.9300 .
O1 C1 1.430(11) .

loop_
_platon_squeeze_void_nr
_platon_squeeze_void_average_x
_platon_squeeze_void_average_y
_platon_squeeze_void_average_z
_platon_squeeze_void_volume
_platon_squeeze_void_count_electrons
_platon_squeeze_void_content
1 0.288 0.155 -0.035 4646 1023 ' '
